data_4318901
loop_
_publ_author_name
'Richard D. Adams'
'O-Sung Kwon'
'Mark D. Smith'

_publ_section_title
;
 Disulfides of Manganese Carbonyl. Synthesis of Mn2(CO)7(\m-S2) and Its
 Reactions with Tertiary Phosphines and Arsines
;
_journal_name_full 'Inorganic Chemistry'
_journal_page_first 6281
_journal_page_last 6290
_journal_paper_doi 10.1021/ic0203670
_journal_volume 41
_journal_year 2002
_chemical_formula_sum 'C36 H22 As2 Mn6 O20 S6'
_chemical_formula_weight 1446.38
_chemical_name_systematic
;
  ?
;
_space_group_IT_number 2
_symmetry_cell_setting triclinic
_symmetry_space_group_name_Hall '-P 1'
_symmetry_space_group_name_H-M 'P -1'
_atom_sites_solution_hydrogens geom
_atom_sites_solution_primary direct
_atom_sites_solution_secondary difmap
_audit_creation_method SHELXL-97
_cell_angle_alpha 87.3920(10)
_cell_angle_beta 89.0060(10)
_cell_angle_gamma 71.2760(10)
_cell_formula_units_Z 2
_cell_length_a 9.9165(5)
_cell_length_b 12.1757(6)
_cell_length_c 22.3393(11)
_cell_measurement_reflns_used 1875
_cell_measurement_temperature 296(2)
_cell_measurement_theta_max 20.28
_cell_measurement_theta_min 2.17
_cell_volume 2551.8(2)
_computing_cell_refinement 'SAINT+ NT V6.02a (Bruker, 1998)'
_computing_data_collection 'SMART NT V5.619 (Bruker, 2000)'
_computing_data_reduction 'SAINT+ NT V6.02a'
_computing_molecular_graphics 'SHELXTL V5.1 (Sheldrick, 1997)'
_computing_publication_material 'SHELXTL V5.1'
_computing_structure_refinement 'SHELXL-97 (Sheldrick, 1997)'
_computing_structure_solution 'SHELXS-97 (Sheldrick, 1990)'
_diffrn_ambient_temperature 296(2)
_diffrn_measured_fraction_theta_full 0.993
_diffrn_measured_fraction_theta_max 0.993
_diffrn_measurement_device_type 'Bruker SMART APEX CCD diffractometer'
_diffrn_measurement_method 'omega scans'
_diffrn_radiation_monochromator graphite
_diffrn_radiation_source 'fine-focus sealed tube'
_diffrn_radiation_type MoK\a
_diffrn_radiation_wavelength 0.71073
_diffrn_reflns_av_R_equivalents 0.0492
_diffrn_reflns_av_sigmaI/netI 0.0798
_diffrn_reflns_limit_h_max 11
_diffrn_reflns_limit_h_min -11
_diffrn_reflns_limit_k_max 14
_diffrn_reflns_limit_k_min -14
_diffrn_reflns_limit_l_max 25
_diffrn_reflns_limit_l_min -25
_diffrn_reflns_number 17430
_diffrn_reflns_theta_full 24.41
_diffrn_reflns_theta_max 24.41
_diffrn_reflns_theta_min 1.77
_diffrn_standards_decay_% <1
_exptl_absorpt_coefficient_mu 3.043
_exptl_absorpt_correction_T_max 1
_exptl_absorpt_correction_T_min 0.825543
_exptl_absorpt_correction_type SADABS
_exptl_absorpt_process_details '(SADABS, Bruker, 1997)'
_exptl_crystal_colour red
_exptl_crystal_density_diffrn 1.882
_exptl_crystal_density_method 'not measured'
_exptl_crystal_description plate
_exptl_crystal_F_000 1420
_exptl_crystal_size_max 0.15
_exptl_crystal_size_mid 0.10
_exptl_crystal_size_min 0.02
_refine_diff_density_max 0.559
_refine_diff_density_min -0.414
_refine_diff_density_rms 0.090
_refine_ls_extinction_method none
_refine_ls_goodness_of_fit_ref 1.000
_refine_ls_hydrogen_treatment mixed
_refine_ls_matrix_type full
_refine_ls_number_parameters 635
_refine_ls_number_reflns 8341
_refine_ls_number_restraints 0
_refine_ls_restrained_S_all 1.000
_refine_ls_R_factor_all 0.0886
_refine_ls_R_factor_gt 0.0488
_refine_ls_shift/su_max 0.001
_refine_ls_shift/su_mean 0.000
_refine_ls_structure_factor_coef Fsqd
_refine_ls_weighting_details
; calc
  [0.00000+1.00000exp(0.26(sin\q/\l)^2^)]/
    [\s^2^(Fo^2^)+0.0000+0.0000*P+(0.0345P)^2^+0.0000sin\q/\l]
  where P = 0.33333Fo^2^ + 0.66667Fc^2^
;
_refine_ls_weighting_scheme calc
_refine_ls_wR_factor_gt 0.0861
_refine_ls_wR_factor_ref 0.0991
_reflns_number_gt 5414
_reflns_number_total 8341
_reflns_threshold_expression >2sigma(I)
_cod_data_source_file ic0203670_08.cif
_cod_data_source_block Mn6(CO)20S6(AsMe2Ph)2
_cod_depositor_comments
;
The following automatic conversions were performed:

'_symmetry_cell_setting' value 'Triclinic' changed to 'triclinic'
according to the built-in table from CIF Core dictionary named
'cif_core.dic' version 2.4.1 from 2010-06-29.

Automatic conversion script
Id: cif_fix_values 1646 2011-03-28 12:23:43Z adriana 
;
_cod_database_code 4318901

loop_
_symmetry_equiv_pos_as_xyz
'x, y, z'
'-x, -y, -z'

loop_
_atom_site_label
_atom_site_type_symbol
_atom_site_fract_x
_atom_site_fract_y
_atom_site_fract_z
_atom_site_U_iso_or_equiv
_atom_site_adp_type
_atom_site_occupancy
_atom_site_symmetry_multiplicity
_atom_site_calc_flag
_atom_site_refinement_flags
_atom_site_disorder_assembly
_atom_site_disorder_group
Mn1 Mn 0.97504(11) 0.74121(8) 0.07193(4) 0.0486(3) Uani 1 1 d . . .
Mn2 Mn 0.91203(9) 0.89716(7) 0.30811(4) 0.0391(2) Uani 1 1 d . . .
Mn3 Mn 0.83916(10) 1.11491(7) 0.19400(4) 0.0410(2) Uani 1 1 d . . .
Mn4 Mn 0.75203(11) 1.23713(8) 0.43779(4) 0.0495(3) Uani 1 1 d . . .
Mn5 Mn 0.61331(10) 0.88665(8) 0.18710(4) 0.0467(3) Uani 1 1 d . . .
Mn6 Mn 0.50727(10) 1.13273(8) 0.30672(5) 0.0473(3) Uani 1 1 d . . .
S1 S 0.85999(17) 0.81748(13) 0.16460(7) 0.0442(4) Uani 1 1 d . . .
S2 S 0.96591(16) 0.91599(12) 0.20555(7) 0.0389(4) Uani 1 1 d . . .
S3 S 0.88606(16) 1.09543(12) 0.29773(7) 0.0385(4) Uani 1 1 d . . .
S4 S 0.69802(16) 1.19511(12) 0.33765(7) 0.0431(4) Uani 1 1 d . . .
S5 S 0.67049(16) 0.94286(12) 0.28325(7) 0.0415(4) Uani 1 1 d . . .
S6 S 0.62878(16) 1.07126(13) 0.21390(7) 0.0427(4) Uani 1 1 d . . .
As1 As 1.12405(8) 0.58364(5) 0.13706(3) 0.0531(2) Uani 1 1 d . . .
As2 As 0.85349(7) 1.37838(5) 0.39233(3) 0.0510(2) Uani 1 1 d . . .
C81 C 0.9274(8) 1.3638(6) 0.3118(3) 0.082(3) Uani 1 1 d . . .
H81A H 0.8525 1.3666 0.2845 0.124 Uiso 1 1 calc R . .
H81B H 1.0025 1.2912 0.3089 0.124 Uiso 1 1 calc R . .
H81C H 0.9639 1.4264 0.3018 0.124 Uiso 1 1 calc R . .
C10 C 1.1114(8) 0.8145(6) 0.0786(3) 0.0562(19) Uani 1 1 d . . .
C11 C 1.0624(8) 0.6724(6) 0.0061(4) 0.067(2) Uani 1 1 d . . .
C12 C 0.8432(8) 0.6636(5) 0.0692(3) 0.059(2) Uani 1 1 d . . .
C13 C 0.8647(8) 0.8591(6) 0.0234(3) 0.062(2) Uani 1 1 d . . .
C20 C 0.9388(7) 0.7437(5) 0.3081(3) 0.0507(17) Uani 1 1 d . . .
C21 C 1.0958(8) 0.8710(5) 0.3258(3) 0.0543(18) Uani 1 1 d . . .
C22 C 0.8733(7) 0.8929(5) 0.3868(3) 0.0481(17) Uani 1 1 d . . .
C30 C 0.8236(7) 1.1102(5) 0.1153(3) 0.0517(18) Uani 1 1 d . . .
C31 C 0.9995(8) 1.1507(6) 0.1793(3) 0.061(2) Uani 1 1 d . . .
C32 C 0.7372(8) 1.2678(6) 0.1933(3) 0.0587(19) Uani 1 1 d . . .
C40 C 0.6851(7) 1.1291(6) 0.4765(3) 0.061(2) Uani 1 1 d . . .
C41 C 0.9356(8) 1.1305(6) 0.4354(3) 0.0583(19) Uani 1 1 d . . .
C42 C 0.7862(8) 1.2848(6) 0.5088(3) 0.070(2) Uani 1 1 d . . .
C43 C 0.5729(9) 1.3456(6) 0.4361(3) 0.064(2) Uani 1 1 d . . .
C50 C 0.6261(8) 0.7366(7) 0.1926(3) 0.067(2) Uani 1 1 d . . .
C51 C 0.5686(8) 0.9022(6) 0.1104(4) 0.064(2) Uani 1 1 d . . .
C52 C 0.4278(8) 0.9146(6) 0.2023(3) 0.068(2) Uani 1 1 d . . .
C60 C 0.4402(7) 1.1387(6) 0.3812(4) 0.060(2) Uani 1 1 d . . .
C61 C 0.4125(8) 1.2820(7) 0.2923(4) 0.071(2) Uani 1 1 d . . .
C62 C 0.3449(8) 1.1065(6) 0.2900(4) 0.075(2) Uani 1 1 d . . .
C70 C 1.0207(8) 0.4995(5) 0.1831(3) 0.073(2) Uani 1 1 d . . .
H70A H 0.9717 0.4656 0.1565 0.110 Uiso 1 1 calc R . .
H70B H 0.9528 0.5517 0.2084 0.110 Uiso 1 1 calc R . .
H70C H 1.0860 0.4393 0.2074 0.110 Uiso 1 1 calc R . .
C71 C 1.2312(8) 0.6294(6) 0.1959(3) 0.078(2) Uani 1 1 d . . .
H71A H 1.2811 0.5631 0.2210 0.118 Uiso 1 1 calc R . .
H71B H 1.1678 0.6874 0.2200 0.118 Uiso 1 1 calc R . .
H71C H 1.2986 0.6607 0.1762 0.118 Uiso 1 1 calc R . .
C72 C 1.2726(7) 0.4596(6) 0.1013(3) 0.0546(18) Uani 1 1 d . . .
C73 C 1.2600(8) 0.3523(6) 0.0974(4) 0.078(2) Uani 1 1 d . . .
H73 H 1.1778 0.3385 0.1114 0.094 Uiso 1 1 calc R . .
C74 C 1.3690(11) 0.2624(8) 0.0726(4) 0.106(3) Uani 1 1 d . . .
H74 H 1.3594 0.1891 0.0704 0.128 Uiso 1 1 calc R . .
C75 C 1.4850(11) 0.2812(10) 0.0522(5) 0.115(4) Uani 1 1 d . . .
H75 H 1.5563 0.2216 0.0347 0.138 Uiso 1 1 calc R . .
C76 C 1.5012(10) 0.3844(11) 0.0564(5) 0.119(4) Uani 1 1 d . . .
H76 H 1.5853 0.3960 0.0433 0.143 Uiso 1 1 calc R . .
C77 C 1.3920(10) 0.4765(8) 0.0804(4) 0.100(3) Uani 1 1 d . . .
H77 H 1.4027 0.5494 0.0819 0.120 Uiso 1 1 calc R . .
C80 C 1.0160(7) 1.3874(6) 0.4356(4) 0.091(3) Uani 1 1 d . . .
H80A H 1.0457 1.4497 0.4184 0.137 Uiso 1 1 calc R . .
H80B H 1.0925 1.3156 0.4329 0.137 Uiso 1 1 calc R . .
H80C H 0.9906 1.4015 0.4768 0.137 Uiso 1 1 calc R . .
O42 O 0.8068(7) 1.3197(5) 0.5540(2) 0.104(2) Uani 1 1 d . . .
C82 C 0.7264(7) 1.5358(5) 0.3898(3) 0.0485(17) Uani 1 1 d . . .
C83 C 0.6263(8) 1.5687(6) 0.3459(3) 0.075(2) Uani 1 1 d . . .
H83 H 0.6221 1.5163 0.3175 0.090 Uiso 1 1 calc R . .
C84 C 0.5304(9) 1.6807(8) 0.3434(4) 0.092(3) Uani 1 1 d . . .
H84 H 0.4615 1.7029 0.3136 0.111 Uiso 1 1 calc R . .
C85 C 0.5369(9) 1.7580(7) 0.3844(5) 0.080(3) Uani 1 1 d . . .
H85 H 0.4742 1.8335 0.3819 0.095 Uiso 1 1 calc R . .
C86 C 0.6329(9) 1.7259(7) 0.4283(4) 0.083(3) Uani 1 1 d . . .
H86 H 0.6346 1.7788 0.4567 0.100 Uiso 1 1 calc R . .
C87 C 0.7319(8) 1.6129(6) 0.4323(3) 0.068(2) Uani 1 1 d . . .
H87 H 0.7991 1.5909 0.4628 0.082 Uiso 1 1 calc R . .
O10 O 1.1965(6) 0.8577(5) 0.0820(2) 0.0899(18) Uani 1 1 d . . .
O11 O 1.1123(6) 0.6309(5) -0.0377(2) 0.097(2) Uani 1 1 d . . .
O12 O 0.7595(6) 0.6164(4) 0.0666(2) 0.0856(17) Uani 1 1 d . . .
O13 O 0.8009(7) 0.9272(5) -0.0103(2) 0.096(2) Uani 1 1 d . . .
O20 O 0.9594(6) 0.6456(4) 0.3120(2) 0.0808(16) Uani 1 1 d . . .
O21 O 1.2120(6) 0.8530(5) 0.3381(3) 0.0957(19) Uani 1 1 d . . .
O22 O 0.8605(6) 0.8820(4) 0.4375(2) 0.0758(15) Uani 1 1 d . . .
O30 O 0.8248(6) 1.1100(4) 0.0637(2) 0.0829(17) Uani 1 1 d . . .
O31 O 1.0958(6) 1.1780(5) 0.1666(3) 0.102(2) Uani 1 1 d . . .
O32 O 0.6746(6) 1.3642(4) 0.1928(2) 0.097(2) Uani 1 1 d . . .
O40 O 0.6475(6) 1.0639(4) 0.5038(3) 0.096(2) Uani 1 1 d . . .
O41 O 1.0461(6) 1.0656(4) 0.4352(2) 0.0784(16) Uani 1 1 d . . .
O43 O 0.4608(6) 1.4116(5) 0.4351(3) 0.096(2) Uani 1 1 d . . .
O50 O 0.6308(6) 0.6418(5) 0.1959(3) 0.101(2) Uani 1 1 d . . .
O51 O 0.5359(6) 0.9123(5) 0.0605(3) 0.0970(19) Uani 1 1 d . . .
O52 O 0.3096(6) 0.9203(5) 0.2063(3) 0.116(2) Uani 1 1 d . . .
O60 O 0.3887(6) 1.1462(5) 0.4278(3) 0.100(2) Uani 1 1 d . . .
O61 O 0.3489(7) 1.3780(5) 0.2846(3) 0.136(3) Uani 1 1 d . . .
O62 O 0.2317(6) 1.1003(6) 0.2869(3) 0.130(3) Uani 1 1 d . . .

loop_
_atom_site_aniso_label
_atom_site_aniso_U_11
_atom_site_aniso_U_22
_atom_site_aniso_U_33
_atom_site_aniso_U_23
_atom_site_aniso_U_13
_atom_site_aniso_U_12
Mn1 0.0620(7) 0.0402(5) 0.0424(6) -0.0029(4) 0.0017(5) -0.0146(5)
Mn2 0.0419(6) 0.0332(5) 0.0407(6) 0.0006(4) -0.0019(5) -0.0100(4)
Mn3 0.0486(6) 0.0361(5) 0.0396(6) 0.0026(4) 0.0000(5) -0.0163(4)
Mn4 0.0593(7) 0.0434(6) 0.0423(6) -0.0021(5) 0.0043(5) -0.0117(5)
Mn5 0.0432(6) 0.0505(6) 0.0512(7) -0.0066(5) -0.0028(5) -0.0208(5)
Mn6 0.0357(6) 0.0473(6) 0.0552(7) -0.0035(5) 0.0012(5) -0.0080(4)
S1 0.0473(10) 0.0434(9) 0.0439(10) -0.0071(7) 0.0031(8) -0.0168(8)
S2 0.0391(9) 0.0365(8) 0.0409(10) -0.0022(7) 0.0005(8) -0.0117(7)
S3 0.0397(9) 0.0373(8) 0.0400(10) -0.0026(7) 0.0010(8) -0.0142(7)
S4 0.0430(10) 0.0381(9) 0.0465(10) -0.0032(7) 0.0045(8) -0.0107(7)
S5 0.0393(9) 0.0399(9) 0.0472(10) -0.0012(7) 0.0008(8) -0.0155(7)
S6 0.0407(9) 0.0430(9) 0.0431(10) -0.0009(7) -0.0050(8) -0.0116(7)
As1 0.0625(5) 0.0396(4) 0.0516(5) 0.0021(3) 0.0061(4) -0.0096(3)
As2 0.0541(5) 0.0453(4) 0.0557(5) -0.0084(3) 0.0020(4) -0.0181(3)
C81 0.112(7) 0.066(5) 0.085(6) -0.022(4) 0.045(5) -0.049(5)
C10 0.072(5) 0.057(4) 0.038(4) -0.002(3) -0.001(4) -0.019(4)
C11 0.089(6) 0.049(4) 0.061(5) -0.001(4) -0.001(5) -0.018(4)
C12 0.084(6) 0.042(4) 0.052(5) -0.013(3) -0.004(4) -0.019(4)
C13 0.088(6) 0.050(4) 0.053(5) -0.002(4) 0.000(4) -0.031(4)
C20 0.068(5) 0.040(4) 0.041(4) 0.007(3) -0.001(3) -0.013(3)
C21 0.046(4) 0.051(4) 0.058(5) 0.004(3) 0.001(4) -0.004(3)
C22 0.057(4) 0.036(4) 0.051(5) 0.001(3) -0.007(4) -0.014(3)
C30 0.062(5) 0.036(4) 0.052(5) 0.005(3) 0.002(4) -0.009(3)
C31 0.075(6) 0.060(5) 0.056(5) 0.006(4) -0.001(4) -0.034(4)
C32 0.081(5) 0.048(4) 0.046(5) -0.001(3) -0.003(4) -0.020(4)
C40 0.065(5) 0.049(4) 0.055(5) 0.008(4) 0.001(4) -0.002(4)
C41 0.076(6) 0.060(5) 0.037(4) -0.013(3) -0.004(4) -0.018(4)
C42 0.093(6) 0.059(5) 0.050(5) 0.001(4) 0.005(5) -0.013(4)
C43 0.080(6) 0.057(5) 0.060(5) -0.005(4) 0.016(5) -0.028(4)
C50 0.073(5) 0.067(5) 0.070(5) -0.012(4) 0.015(4) -0.035(4)
C51 0.053(5) 0.074(5) 0.067(6) -0.010(4) -0.011(4) -0.022(4)
C52 0.057(5) 0.078(5) 0.075(6) -0.021(4) -0.008(4) -0.028(4)
C60 0.046(4) 0.068(5) 0.065(6) -0.006(4) 0.000(4) -0.015(4)
C61 0.051(5) 0.070(5) 0.083(6) -0.002(4) -0.007(4) -0.006(4)
C62 0.044(5) 0.085(6) 0.088(6) -0.027(5) 0.009(5) -0.007(4)
C70 0.085(6) 0.053(4) 0.071(6) 0.013(4) 0.020(4) -0.011(4)
C71 0.101(6) 0.059(5) 0.061(5) 0.002(4) -0.020(5) -0.005(4)
C72 0.051(5) 0.050(4) 0.054(5) 0.004(3) 0.004(4) -0.005(3)
C73 0.069(5) 0.063(5) 0.095(7) -0.020(5) 0.000(5) -0.010(4)
C74 0.098(8) 0.076(6) 0.130(9) -0.048(6) -0.007(7) 0.000(6)
C75 0.067(7) 0.131(10) 0.105(9) -0.046(8) -0.016(6) 0.032(7)
C76 0.065(7) 0.165(11) 0.122(9) -0.025(9) 0.022(6) -0.028(8)
C77 0.090(7) 0.094(7) 0.112(8) -0.024(6) 0.035(6) -0.026(6)
C80 0.067(6) 0.077(6) 0.134(8) -0.012(5) -0.028(5) -0.027(4)
O42 0.142(6) 0.110(5) 0.053(4) -0.024(3) -0.006(4) -0.028(4)
C82 0.046(4) 0.048(4) 0.053(5) 0.001(3) 0.004(4) -0.019(3)
C83 0.070(6) 0.075(5) 0.068(6) -0.012(4) -0.004(5) -0.002(4)
C84 0.082(7) 0.097(7) 0.070(6) 0.005(5) -0.006(5) 0.009(6)
C85 0.070(6) 0.056(5) 0.102(8) 0.007(5) 0.026(6) -0.007(4)
C86 0.074(6) 0.062(5) 0.115(8) -0.038(5) 0.019(6) -0.020(5)
C87 0.061(5) 0.073(5) 0.072(6) -0.024(4) -0.010(4) -0.021(4)
O10 0.111(5) 0.119(5) 0.069(4) -0.002(3) 0.009(3) -0.078(4)
O11 0.121(5) 0.096(4) 0.064(4) -0.032(3) 0.024(4) -0.018(4)
O12 0.103(5) 0.080(4) 0.090(4) -0.015(3) -0.012(3) -0.050(3)
O13 0.137(6) 0.075(4) 0.072(4) 0.028(3) -0.032(4) -0.031(4)
O20 0.120(5) 0.041(3) 0.079(4) 0.001(3) 0.021(3) -0.024(3)
O21 0.046(3) 0.118(5) 0.114(5) 0.009(4) -0.020(3) -0.013(3)
O22 0.106(4) 0.083(4) 0.042(3) 0.000(3) 0.002(3) -0.036(3)
O30 0.112(5) 0.085(4) 0.046(3) 0.001(3) -0.001(3) -0.023(3)
O31 0.087(4) 0.112(5) 0.129(6) 0.023(4) 0.009(4) -0.069(4)
O32 0.142(5) 0.038(3) 0.094(4) -0.003(3) -0.018(4) -0.003(3)
O40 0.107(5) 0.070(4) 0.103(5) 0.031(3) 0.028(4) -0.024(3)
O41 0.069(4) 0.072(4) 0.076(4) -0.013(3) -0.016(3) 0.005(3)
O43 0.077(4) 0.072(4) 0.119(5) 0.005(3) 0.024(4) 0.002(3)
O50 0.130(5) 0.068(4) 0.122(5) -0.018(3) 0.032(4) -0.057(4)
O51 0.102(5) 0.116(5) 0.065(4) -0.007(4) -0.024(4) -0.022(4)
O52 0.058(4) 0.154(6) 0.155(6) -0.057(5) 0.010(4) -0.054(4)
O60 0.104(5) 0.134(5) 0.076(4) -0.014(4) 0.035(4) -0.058(4)
O61 0.124(6) 0.065(4) 0.172(7) 0.017(4) -0.001(5) 0.030(4)
O62 0.051(4) 0.185(7) 0.167(7) -0.067(5) 0.007(4) -0.047(4)

loop_
_atom_type_symbol
_atom_type_description
_atom_type_scat_dispersion_real
_atom_type_scat_dispersion_imag
_atom_type_scat_source
C C 0.0033 0.0016 'International Tables Vol C Tables 4.2.6.8 and 6.1.1.4'
H H 0.0000 0.0000 'International Tables Vol C Tables 4.2.6.8 and 6.1.1.4'
O O 0.0106 0.0060 'International Tables Vol C Tables 4.2.6.8 and 6.1.1.4'
S S 0.1246 0.1234 'International Tables Vol C Tables 4.2.6.8 and 6.1.1.4'
Mn Mn 0.3368 0.7283 'International Tables Vol C Tables 4.2.6.8 and 6.1.1.4'
As As 0.0499 2.0058 'International Tables Vol C Tables 4.2.6.8 and 6.1.1.4'

loop_
_geom_angle_atom_site_label_1
_geom_angle_atom_site_label_2
_geom_angle_atom_site_label_3
_geom_angle
_geom_angle_site_symmetry_1
_geom_angle_site_symmetry_3
_geom_angle_publ_flag
C11 Mn1 C13 88.4(3) . . ?
C11 Mn1 C12 91.1(3) . . ?
C13 Mn1 C12 91.1(3) . . ?
C11 Mn1 C10 90.2(3) . . ?
C13 Mn1 C10 91.9(3) . . ?
C12 Mn1 C10 176.8(3) . . ?
C11 Mn1 S1 175.0(2) . . ?
C13 Mn1 S1 95.7(2) . . ?
C12 Mn1 S1 86.1(2) . . ?
C10 Mn1 S1 92.4(2) . . ?
C11 Mn1 As1 91.7(2) . . ?
C13 Mn1 As1 179.7(2) . . ?
C12 Mn1 As1 89.3(2) . . ?
C10 Mn1 As1 87.7(2) . . ?
S1 Mn1 As1 84.25(5) . . ?
C22 Mn2 C21 89.2(3) . . ?
C22 Mn2 C20 88.6(3) . . ?
C21 Mn2 C20 91.3(3) . . ?
C22 Mn2 S3 97.39(19) . . ?
C21 Mn2 S3 88.0(2) . . ?
C20 Mn2 S3 174.0(2) . . ?
C22 Mn2 S5 91.9(2) . . ?
C21 Mn2 S5 176.6(2) . . ?
C20 Mn2 S5 92.0(2) . . ?
S3 Mn2 S5 88.63(6) . . ?
C22 Mn2 S2 175.77(19) . . ?
C21 Mn2 S2 89.4(2) . . ?
C20 Mn2 S2 95.5(2) . . ?
S3 Mn2 S2 78.58(6) . . ?
S5 Mn2 S2 89.32(6) . . ?
C30 Mn3 C31 86.9(3) . . ?
C30 Mn3 C32 92.0(3) . . ?
C31 Mn3 C32 90.1(3) . . ?
C30 Mn3 S6 93.6(2) . . ?
C31 Mn3 S6 179.0(2) . . ?
C32 Mn3 S6 89.1(2) . . ?
C30 Mn3 S2 93.55(19) . . ?
C31 Mn3 S2 92.2(2) . . ?
C32 Mn3 S2 174.1(2) . . ?
S6 Mn3 S2 88.62(6) . . ?
C30 Mn3 S3 171.8(2) . . ?
C31 Mn3 S3 90.9(2) . . ?
C32 Mn3 S3 95.9(2) . . ?
S6 Mn3 S3 88.71(6) . . ?
S2 Mn3 S3 78.60(6) . . ?
C42 Mn4 C40 89.4(3) . . ?
C42 Mn4 C43 90.7(3) . . ?
C40 Mn4 C43 91.6(3) . . ?
C42 Mn4 C41 91.2(3) . . ?
C40 Mn4 C41 91.0(3) . . ?
C43 Mn4 C41 176.9(3) . . ?
C42 Mn4 S4 173.6(2) . . ?
C40 Mn4 S4 95.7(2) . . ?
C43 Mn4 S4 85.4(2) . . ?
C41 Mn4 S4 92.6(2) . . ?
C42 Mn4 As2 87.1(2) . . ?
C40 Mn4 As2 175.8(2) . . ?
C43 Mn4 As2 90.8(2) . . ?
C41 Mn4 As2 86.7(2) . . ?
S4 Mn4 As2 87.95(5) . . ?
C51 Mn5 C50 93.8(3) . . ?
C51 Mn5 C52 87.0(3) . . ?
C50 Mn5 C52 85.5(3) . . ?
C51 Mn5 S1 91.7(2) . . ?
C50 Mn5 S1 85.1(2) . . ?
C52 Mn5 S1 170.4(2) . . ?
C51 Mn5 S6 105.8(2) . . ?
C50 Mn5 S6 160.2(3) . . ?
C52 Mn5 S6 98.0(2) . . ?
S1 Mn5 S6 91.46(6) . . ?
C51 Mn5 S5 157.4(2) . . ?
C50 Mn5 S5 108.7(2) . . ?
C52 Mn5 S5 95.9(2) . . ?
S1 Mn5 S5 88.96(6) . . ?
S6 Mn5 S5 51.62(5) . . ?
C61 Mn6 C60 91.4(3) . . ?
C61 Mn6 C62 86.4(3) . . ?
C60 Mn6 C62 83.0(3) . . ?
C61 Mn6 S4 86.2(2) . . ?
C60 Mn6 S4 90.9(2) . . ?
C62 Mn6 S4 170.3(2) . . ?
C61 Mn6 S6 103.9(3) . . ?
C60 Mn6 S6 164.7(2) . . ?
C62 Mn6 S6 97.6(2) . . ?
S4 Mn6 S6 90.31(6) . . ?
C61 Mn6 S5 155.3(3) . . ?
C60 Mn6 S5 113.3(2) . . ?
C62 Mn6 S5 97.8(2) . . ?
S4 Mn6 S5 91.53(6) . . ?
S6 Mn6 S5 51.40(5) . . ?
S2 S1 Mn5 110.49(8) . . ?
S2 S1 Mn1 111.62(8) . . ?
Mn5 S1 Mn1 128.57(8) . . ?
S1 S2 Mn3 110.93(8) . . ?
S1 S2 Mn2 103.26(8) . . ?
Mn3 S2 Mn2 96.11(6) . . ?
S4 S3 Mn2 110.96(8) . . ?
S4 S3 Mn3 105.18(8) . . ?
Mn2 S3 Mn3 96.28(6) . . ?
S3 S4 Mn6 109.25(8) . . ?
S3 S4 Mn4 108.48(8) . . ?
Mn6 S4 Mn4 128.20(7) . . ?
S6 S5 Mn2 106.93(8) . . ?
S6 S5 Mn5 63.95(6) . . ?
Mn2 S5 Mn5 117.89(7) . . ?
S6 S5 Mn6 63.64(6) . . ?
Mn2 S5 Mn6 118.82(7) . . ?
Mn5 S5 Mn6 110.35(7) . . ?
S5 S6 Mn3 107.90(8) . . ?
S5 S6 Mn5 64.43(6) . . ?
Mn3 S6 Mn5 119.44(7) . . ?
S5 S6 Mn6 64.96(6) . . ?
Mn3 S6 Mn6 117.73(7) . . ?
Mn5 S6 Mn6 111.63(7) . . ?
C71 As1 C70 103.8(3) . . ?
C71 As1 C72 100.5(3) . . ?
C70 As1 C72 101.9(3) . . ?
C71 As1 Mn1 115.4(2) . . ?
C70 As1 Mn1 114.3(2) . . ?
C72 As1 Mn1 118.8(2) . . ?
C81 As2 C82 101.8(3) . . ?
C81 As2 C80 100.8(4) . . ?
C82 As2 C80 103.5(3) . . ?
C81 As2 Mn4 121.3(2) . . ?
C82 As2 Mn4 114.44(18) . . ?
C80 As2 Mn4 112.7(2) . . ?
O10 C10 Mn1 178.6(7) . . ?
O11 C11 Mn1 176.6(7) . . ?
O12 C12 Mn1 178.7(7) . . ?
O13 C13 Mn1 174.6(7) . . ?
O20 C20 Mn2 175.3(6) . . ?
O21 C21 Mn2 178.5(7) . . ?
O22 C22 Mn2 173.6(6) . . ?
O30 C30 Mn3 173.7(7) . . ?
O31 C31 Mn3 175.1(7) . . ?
O32 C32 Mn3 179.2(7) . . ?
O40 C40 Mn4 175.5(7) . . ?
O41 C41 Mn4 178.6(7) . . ?
O42 C42 Mn4 177.6(7) . . ?
O43 C43 Mn4 179.0(7) . . ?
O50 C50 Mn5 178.4(7) . . ?
O51 C51 Mn5 178.3(7) . . ?
O52 C52 Mn5 170.1(7) . . ?
O60 C60 Mn6 175.7(7) . . ?
O61 C61 Mn6 177.8(8) . . ?
O62 C62 Mn6 169.1(7) . . ?
C77 C72 C73 118.0(7) . . ?
C77 C72 As1 120.9(6) . . ?
C73 C72 As1 121.1(6) . . ?
C72 C73 C74 120.8(8) . . ?
C75 C74 C73 120.1(10) . . ?
C74 C75 C76 120.4(10) . . ?
C75 C76 C77 120.4(10) . . ?
C72 C77 C76 120.2(9) . . ?
C83 C82 C87 120.2(6) . . ?
C83 C82 As2 118.2(5) . . ?
C87 C82 As2 121.6(6) . . ?
C82 C83 C84 119.9(8) . . ?
C85 C84 C83 120.3(8) . . ?
C86 C85 C84 120.2(8) . . ?
C85 C86 C87 121.1(8) . . ?
C82 C87 C86 118.3(7) . . ?

loop_
_geom_bond_atom_site_label_1
_geom_bond_atom_site_label_2
_geom_bond_distance
_geom_bond_site_symmetry_2
_geom_bond_publ_flag
Mn1 C11 1.794(8) . ?
Mn1 C13 1.823(8) . ?
Mn1 C12 1.846(8) . ?
Mn1 C10 1.856(8) . ?
Mn1 S1 2.4214(18) . ?
Mn1 As1 2.4458(12) . ?
Mn2 C22 1.794(7) . ?
Mn2 C21 1.794(7) . ?
Mn2 C20 1.801(6) . ?
Mn2 S3 2.3453(16) . ?
Mn2 S5 2.3489(18) . ?
Mn2 S2 2.3613(17) . ?
Mn3 C30 1.771(7) . ?
Mn3 C31 1.800(8) . ?
Mn3 C32 1.810(7) . ?
Mn3 S6 2.3432(18) . ?
Mn3 S2 2.3479(16) . ?
Mn3 S3 2.3579(18) . ?
Mn4 C42 1.788(8) . ?
Mn4 C40 1.833(7) . ?
Mn4 C43 1.842(8) . ?
Mn4 C41 1.867(8) . ?
Mn4 S4 2.4238(19) . ?
Mn4 As2 2.4327(12) . ?
Mn5 C51 1.763(8) . ?
Mn5 C50 1.789(8) . ?
Mn5 C52 1.790(8) . ?
Mn5 S1 2.3704(18) . ?
Mn5 S6 2.4045(17) . ?
Mn5 S5 2.4144(19) . ?
Mn6 C61 1.775(8) . ?
Mn6 C60 1.777(8) . ?
Mn6 C62 1.788(8) . ?
Mn6 S4 2.3765(19) . ?
Mn6 S6 2.4057(18) . ?
Mn6 S5 2.4326(17) . ?
S1 S2 2.079(2) . ?
S3 S4 2.082(2) . ?
S5 S6 2.098(2) . ?
As1 C71 1.914(7) . ?
As1 C70 1.923(6) . ?
As1 C72 1.931(6) . ?
As2 C81 1.925(6) . ?
As2 C82 1.925(6) . ?
As2 C80 1.928(7) . ?
C10 O10 1.133(7) . ?
C11 O11 1.151(8) . ?
C12 O12 1.154(7) . ?
C13 O13 1.130(7) . ?
C20 O20 1.145(6) . ?
C21 O21 1.138(7) . ?
C22 O22 1.145(7) . ?
C30 O30 1.154(7) . ?
C31 O31 1.135(7) . ?
C32 O32 1.138(7) . ?
C40 O40 1.131(7) . ?
C41 O41 1.127(7) . ?
C42 O42 1.160(8) . ?
C43 O43 1.143(8) . ?
C50 O50 1.139(7) . ?
C51 O51 1.158(8) . ?
C52 O52 1.154(8) . ?
C60 O60 1.146(8) . ?
C61 O61 1.143(8) . ?
C62 O62 1.152(8) . ?
C72 C77 1.337(10) . ?
C72 C73 1.359(9) . ?
C73 C74 1.396(10) . ?
C74 C75 1.313(13) . ?
C75 C76 1.325(13) . ?
C76 C77 1.405(11) . ?
C82 C83 1.360(9) . ?
C82 C87 1.379(8) . ?
C83 C84 1.389(9) . ?
C84 C85 1.359(11) . ?
C85 C86 1.333(11) . ?
C86 C87 1.410(9) . ?
